data_2300352
loop_
_publ_author_name
'Jensen, Kirsten'
'Christensen, Mogens'
'Tyrsted, Christoffer'
'Brummerstedt Iversen, Bo'

_publ_section_title
;
 Real-time synchrotron powder X-ray diffraction study of the antisite
 defect formation during sub- and supercritical synthesis of LiFePO~4~
 and LiFe~1{-~<i>x</i>}Mn~<i>x~</i>PO~4~ nanoparticles
;
_journal_coeditor_code KO5132
_journal_issue 2
_journal_name_full 'Journal of Applied Crystallography'
_journal_page_first 287
_journal_page_last 294
_journal_paper_doi 10.1107/S0021889811006522
_journal_volume 44
_journal_year 2011
_chemical_formula_sum 'Fe Li O4 P'
_chemical_name_systematic ' ?'
_space_group_IT_number 62
_symmetry_cell_setting orthorhombic
_symmetry_space_group_name_Hall '-P 2ac 2n'
_symmetry_space_group_name_H-M 'P n m a'
_cell_angle_alpha 90.00000
_cell_angle_beta 90.00000
_cell_angle_gamma 90.00000
_cell_formula_units_Z 4
_cell_length_a 10.4008(4)
_cell_length_b 6.0523(2)
_cell_length_c 4.7324(2)
_cell_measurement_pressure 2.5E4
_cell_measurement_temperature 618
_cell_volume 297.91(2)
_computing_structure_refinement FULLPROF
_diffrn_ambient_pressure 2.5E4
_diffrn_ambient_temperature 618
_diffrn_radiation_wavelength 0.99814
_pd_block_diffractogram_id LiFePO4345
_pd_instr_location ' ?'
_pd_meas_2theta_range_inc 0.035237
_pd_meas_2theta_range_max 41.73550
_pd_meas_2theta_range_min 3.18605
_pd_meas_number_of_points 1096
_pd_proc_2theta_range_inc 0.035237
_pd_proc_2theta_range_max 41.7539
_pd_proc_2theta_range_min 3.2044
_pd_proc_ls_pref_orient_corr ' ?'
_pd_proc_ls_prof_R_factor 0.3837
_pd_proc_ls_prof_wR_expected 0.1790
_pd_proc_ls_prof_wR_factor 0.6199
_pd_proc_wavelength 0.998140
_pd_spec_mounting ' ?'
_refine_ls_number_parameters 41
_refine_ls_number_reflns 135
_refine_ls_number_restraints 0
_cod_data_source_file ko5132.cif
_cod_data_source_block LiFePO4345
_cod_depositor_comments
;
Luca Lutterotti, 10/5/2013

Problem with occupancy exceeding 1. Values taken from supplementary
material in PDF.

#----------------------------------------------------------------------

 The original ko5132.cif from the IUCr web-site was updated according
 to the message received from the authors:

 From:  Bo Brummerstedt Iversen <bo@xxxxxxxxxxxxxxxxx>
 To:    Saulius Gra\<ulis <grazulis@xxxxxxxxxxxxxxx>
 Subject:        Re: Supplementary data for your paper ko5132.cif
 Date:           Thu, 12 May 2011 10:27:02 +0200 (11:27 EEST)

 Dear Saulius,

 Thanks for your mail

 1) /.../ The compositions are LiFePO4, LiFe0.75Mn0.25PO4,
 LiFe0.50Mn0.50PO4, and LiFe0.25Mn0.50PO4

 The occupancy of the Fe in the second block should therefore be
 changed to 0.7465(17), while that of manganese should be 0.25096. We
 are sorry about this confusion.

 2) Yes, the bruttoformula should be the data header, and the Z value 4

 3) Yes, the data were measured at 345 degrees celcius.

 4) Yes, the pressure during the measurement was 250 bar.
 /.../

 Best regards,
 Bo

 Saulius Gra\<zulis
 2011.05.17

#----------------------------------------------------------------------

The following automatic conversions were performed:
'_symmetry_cell_setting' value 'Orthorhombic' changed to 'orthorhombic'
according to '/home/saulius/struct/CIF-dictionaries/cif_core.dic'
dictionary named 'cif_core.dic' version 2.4.1 from 2010-06-29.

Automatic conversion script
Id: cif_fix_enum 1555 2011-01-17 13:19:09Z saulius
;
_cod_original_formula_sum 'Li Fe P O4'
_cod_database_code 2300352

loop_
_symmetry_equiv_pos_as_xyz
x,y,z
x+1/2,-y+1/2,-z+1/2
-x,y+1/2,-z
-x+1/2,-y,z+1/2
-x,-y,-z
-x+1/2,y+1/2,z+1/2
x,-y+1/2,z
x+1/2,y,-z+1/2

loop_
_atom_site_type_symbol
_atom_site_label
_atom_site_fract_x
_atom_site_fract_y
_atom_site_fract_z
_atom_site_U_iso_or_equiv
_atom_site_adp_type
_atom_site_occupancy
Li Li1 0.00000 0.00000 0.00000 0.00000 Uiso 0.996(4)
Fe Fe1 0.2822(3) 0.25000 0.9769(11) 0.00000 Uiso 0.996(4)
P P1 0.0991(8) 0.25000 0.416(2) 0.00000 Uiso 1.0
O O1 0.094(2) 0.25000 0.726(4) 0.00000 Uiso 1.0
O O2 0.458(2) 0.25000 0.207(2) 0.00000 Uiso 1.0
O O3 0.1638(13) 0.046(2) 0.2807(17) 0.00000 Uiso 1.0
Fe Fe2 0.00000 0.00000 0.00000 0.00000 Uiso 0.010(4)
Li Li2 0.2822(3) 0.25000 0.9769(11) 0.00000 Uiso 0.010(4)

loop_
_atom_type_symbol
_atom_type_scat_dispersion_real
_atom_type_scat_dispersion_imag
_atom_type_scat_source
Li 0.00032 0.00013
;International Tables for Crystallography Vol. C (1991)
  Tables 6.1.1.4 and 6.1.1.5
;
Fe 0.28930 1.55416
;International Tables for Crystallography Vol. C (1991)
  Tables 6.1.1.4 and 6.1.1.5
;
P 0.17633 0.19009
;International Tables for Crystallography Vol. C (1991)
  Tables 6.1.1.4 and 6.1.1.5
;
O 0.02351 0.01325
;International Tables for Crystallography Vol. C (1991)
  Tables 6.1.1.4 and 6.1.1.5
;
